data_4309189
loop_
_publ_author_name
'Louise Huebner'
'Anna Kornienko'
'Thomas J. Emge'
'John G. Brennan'

_publ_section_title
;
Lanthanide Clusters with Internal Ln: Fragmentation and the Formation of
Dimers with Bridging Se2- and Se22- Ligands
;
_journal_name_full 'Inorganic Chemistry'
_journal_page_first 5118
_journal_page_last 5122
_journal_paper_doi 10.1021/ic050150g
_journal_volume 44
_journal_year 2005
_chemical_formula_sum 'C32.5 H32.5 Br2 Ho2 N6.5 Se3'
_chemical_formula_weight 1240.71
_chemical_name_systematic
; 
 ? 
;
_space_group_IT_number 15
_symmetry_cell_setting monoclinic
_symmetry_space_group_name_Hall '-C 2yc'
_symmetry_space_group_name_H-M 'C 1 2/c 1'
_atom_sites_solution_hydrogens geom
_atom_sites_solution_primary direct
_atom_sites_solution_secondary difmap
_audit_creation_method SHELXL-97
_cell_angle_alpha 90.00
_cell_angle_beta 94.376(1)
_cell_angle_gamma 90.00
_cell_formula_units_Z 8
_cell_length_a 48.065(3)
_cell_length_b 9.6714(6)
_cell_length_c 16.5589(10)
_cell_measurement_reflns_used 7173
_cell_measurement_temperature 100(2)
_cell_measurement_theta_max 29.9
_cell_measurement_theta_min 2.46
_cell_volume 7675.1(8)
_computing_cell_refinement 'SMART (Bruker, 2001)'
_computing_data_collection 'SMART (Bruker, 2001)'
_computing_data_reduction 'SAINT (Bruker, 2001)'
_computing_molecular_graphics 'SHELXTL (Bruker, 2001)'
_computing_publication_material 'SHELXTL (Bruker, 2001)'
_computing_structure_refinement 'SHELXL-97 (Sheldrick, 1997)'
_computing_structure_solution 'SHELXS-97 (Sheldrick, 1990)'
_diffrn_ambient_temperature 100(2)
_diffrn_measured_fraction_theta_full 1.000
_diffrn_measured_fraction_theta_max 1.000
_diffrn_measurement_device_type 'CCD diffractometer'
_diffrn_measurement_method 'omega and phi scans'
_diffrn_radiation_monochromator graphite
_diffrn_radiation_source 'fine-focus sealed tube'
_diffrn_radiation_type MoK\a
_diffrn_radiation_wavelength 0.71073
_diffrn_reflns_av_R_equivalents 0.0934
_diffrn_reflns_av_sigmaI/netI 0.0839
_diffrn_reflns_limit_h_max 63
_diffrn_reflns_limit_h_min -64
_diffrn_reflns_limit_k_max 12
_diffrn_reflns_limit_k_min -12
_diffrn_reflns_limit_l_max 22
_diffrn_reflns_limit_l_min -22
_diffrn_reflns_number 38515
_diffrn_reflns_theta_full 28.28
_diffrn_reflns_theta_max 28.28
_diffrn_reflns_theta_min 2.15
_diffrn_standards_decay_% 0
_diffrn_standards_interval_count 0
_diffrn_standards_number 0
_exptl_absorpt_coefficient_mu 9.053
_exptl_absorpt_correction_T_max 0.7729
_exptl_absorpt_correction_T_min 0.3437
_exptl_absorpt_correction_type numerical
_exptl_absorpt_process_details 'Bruker SAINT (XPREP)'
_exptl_crystal_colour yellow
_exptl_crystal_density_diffrn 2.147
_exptl_crystal_density_method 'not measured'
_exptl_crystal_description rod
_exptl_crystal_F_000 4632
_exptl_crystal_size_max 0.15
_exptl_crystal_size_mid 0.04
_exptl_crystal_size_min 0.03
_refine_diff_density_max 1.884
_refine_diff_density_min -1.520
_refine_diff_density_rms 0.243
_refine_ls_extinction_method none
_refine_ls_goodness_of_fit_ref 1.001
_refine_ls_hydrogen_treatment mixed
_refine_ls_matrix_type full
_refine_ls_number_parameters 416
_refine_ls_number_reflns 9512
_refine_ls_number_restraints 0
_refine_ls_restrained_S_all 1.001
_refine_ls_R_factor_all 0.0876
_refine_ls_R_factor_gt 0.0482
_refine_ls_shift/su_max 0.001
_refine_ls_shift/su_mean 0.000
_refine_ls_structure_factor_coef Fsqd
_refine_ls_weighting_details 'calc w=1/[\s^2^(Fo^2^)+(0.0445P)^2^+0.0000P] where P=(Fo^2^+2Fc^2^)/3'
_refine_ls_weighting_scheme calc
_refine_ls_wR_factor_gt 0.0958
_refine_ls_wR_factor_ref 0.1098
_reflns_number_gt 6365
_reflns_number_total 9512
_reflns_threshold_expression >2sigma(I)
_cod_data_source_file ic050150gsi20050131_031913.cif
_cod_data_source_block ho2se3br2
_cod_depositor_comments
;
The following automatic conversions were performed:
'_symmetry_cell_setting' value 'Monoclinic' changed to 'monoclinic'
according to '/home/saulius/struct/CIF-dictionaries/cif_core.dic'
dictionary named 'cif_core.dic' version 2.4.1 from 2010-06-29.

Automatic conversion script
Id: cif_fix_enum 1527 2010-12-29 10:47:43Z saulius 
;
_cod_original_cell_volume 7675.0(8)
_cod_database_code 4309189

loop_
_symmetry_equiv_pos_as_xyz
'x, y, z'
'-x, y, -z+1/2'
'x+1/2, y+1/2, z'
'-x+1/2, y+1/2, -z+1/2'
'-x, -y, -z'
'x, -y, z-1/2'
'-x+1/2, -y+1/2, -z'
'x+1/2, -y+1/2, z-1/2'

loop_
_atom_site_label
_atom_site_type_symbol
_atom_site_fract_x
_atom_site_fract_y
_atom_site_fract_z
_atom_site_U_iso_or_equiv
_atom_site_adp_type
_atom_site_occupancy
_atom_site_symmetry_multiplicity
_atom_site_calc_flag
_atom_site_refinement_flags
_atom_site_disorder_assembly
_atom_site_disorder_group
Ho1 Ho 0.409637(7) 0.66418(4) 0.60241(2) 0.01639(9) Uani 1 1 d . . .
Ho2 Ho 0.332539(8) 0.65363(4) 0.53454(2) 0.01762(9) Uani 1 1 d . . .
Se1 Se 0.363505(16) 0.56025(8) 0.66808(5) 0.01875(17) Uani 1 1 d . . .
Se2 Se 0.374390(17) 0.86000(8) 0.50893(5) 0.02040(18) Uani 1 1 d . . .
Se3 Se 0.380759(17) 0.64767(8) 0.44218(5) 0.02048(18) Uani 1 1 d . . .
Br1 Br 0.459313(17) 0.76190(8) 0.53919(5) 0.02368(19) Uani 1 1 d . . .
Br2 Br 0.295074(19) 0.74236(9) 0.40599(5) 0.0289(2) Uani 1 1 d . . .
N1 N 0.41245(14) 0.8676(7) 0.6944(4) 0.0231(15) Uani 1 1 d . . .
N2 N 0.43773(14) 0.5845(7) 0.7272(4) 0.0226(15) Uani 1 1 d . . .
N3 N 0.42495(14) 0.4274(6) 0.5628(4) 0.0205(15) Uani 1 1 d . . .
N4 N 0.32880(13) 0.4157(6) 0.4729(4) 0.0179(14) Uani 1 1 d . . .
N5 N 0.29043(14) 0.5431(7) 0.5926(4) 0.0263(16) Uani 1 1 d . . .
N6 N 0.31376(14) 0.8510(7) 0.6159(4) 0.0214(15) Uani 1 1 d . . .
C1 C 0.42336(19) 0.9862(9) 0.6723(5) 0.033(2) Uani 1 1 d . . .
H1 H 0.4332 0.9882 0.6246 0.039 Uiso 1 1 calc R . .
C2 C 0.4211(2) 1.1070(10) 0.7155(6) 0.046(3) Uani 1 1 d . . .
H2 H 0.4288 1.1906 0.6969 0.055 Uiso 1 1 calc R . .
C3 C 0.4075(2) 1.1055(10) 0.7860(6) 0.043(3) Uani 1 1 d . . .
H3 H 0.4057 1.1875 0.8166 0.051 Uiso 1 1 calc R . .
C4 C 0.39651(19) 0.9819(9) 0.8109(5) 0.033(2) Uani 1 1 d . . .
H4 H 0.3870 0.9773 0.8590 0.040 Uiso 1 1 calc R . .
C5 C 0.39970(17) 0.8652(8) 0.7644(5) 0.0233(18) Uani 1 1 d . . .
H5 H 0.3926 0.7797 0.7824 0.028 Uiso 1 1 calc R . .
C6 C 0.46040(17) 0.6555(9) 0.7562(5) 0.0274(19) Uani 1 1 d . . .
H6 H 0.4662 0.7320 0.7257 0.033 Uiso 1 1 calc R . .
C7 C 0.47546(19) 0.6237(10) 0.8266(5) 0.032(2) Uani 1 1 d . . .
H7 H 0.4908 0.6797 0.8458 0.039 Uiso 1 1 calc R . .
C8 C 0.46811(18) 0.5079(9) 0.8703(5) 0.029(2) Uani 1 1 d . . .
H8 H 0.4790 0.4790 0.9176 0.034 Uiso 1 1 calc R . .
C9 C 0.44451(17) 0.4370(9) 0.8427(5) 0.027(2) Uani 1 1 d . . .
H9 H 0.4384 0.3596 0.8719 0.033 Uiso 1 1 calc R . .
C10 C 0.42974(17) 0.4795(8) 0.7718(5) 0.0230(18) Uani 1 1 d . . .
H10 H 0.4131 0.4314 0.7543 0.028 Uiso 1 1 calc R . .
C11 C 0.45126(18) 0.3888(9) 0.5599(5) 0.0274(19) Uani 1 1 d . . .
H11 H 0.4655 0.4500 0.5811 0.033 Uiso 1 1 calc R . .
C12 C 0.4593(2) 0.2631(10) 0.5276(5) 0.035(2) Uani 1 1 d . . .
H12 H 0.4785 0.2408 0.5255 0.042 Uiso 1 1 calc R . .
C13 C 0.4392(2) 0.1735(9) 0.4992(5) 0.036(2) Uani 1 1 d . . .
H13 H 0.4441 0.0865 0.4777 0.043 Uiso 1 1 calc R . .
C14 C 0.4120(2) 0.2096(10) 0.5019(6) 0.039(2) Uani 1 1 d . . .
H14 H 0.3976 0.1484 0.4818 0.046 Uiso 1 1 calc R . .
C15 C 0.40540(19) 0.3362(9) 0.5341(5) 0.031(2) Uani 1 1 d . . .
H15 H 0.3863 0.3600 0.5361 0.037 Uiso 1 1 calc R . .
C16 C 0.33017(17) 0.3942(8) 0.3931(5) 0.0235(18) Uani 1 1 d . . .
H16 H 0.3311 0.4724 0.3587 0.028 Uiso 1 1 calc R . .
C17 C 0.33032(17) 0.2635(8) 0.3582(5) 0.0252(19) Uani 1 1 d . . .
H17 H 0.3316 0.2536 0.3015 0.030 Uiso 1 1 calc R . .
C18 C 0.32861(17) 0.1495(8) 0.4063(5) 0.0254(19) Uani 1 1 d . . .
H18 H 0.3282 0.0591 0.3838 0.031 Uiso 1 1 calc R . .
C19 C 0.32752(17) 0.1691(9) 0.4891(5) 0.0263(19) Uani 1 1 d . . .
H19 H 0.3267 0.0921 0.5245 0.032 Uiso 1 1 calc R . .
C20 C 0.32762(16) 0.3025(8) 0.5194(5) 0.0188(17) Uani 1 1 d . . .
H20 H 0.3268 0.3146 0.5761 0.023 Uiso 1 1 calc R . .
C21 C 0.26879(18) 0.4944(9) 0.5454(5) 0.030(2) Uani 1 1 d . . .
H21 H 0.2682 0.5134 0.4890 0.036 Uiso 1 1 calc R . .
C22 C 0.24737(19) 0.4188(9) 0.5733(6) 0.035(2) Uani 1 1 d . . .
H22 H 0.2327 0.3854 0.5368 0.041 Uiso 1 1 calc R . .
C23 C 0.24756(19) 0.3919(10) 0.6557(7) 0.042(3) Uani 1 1 d . . .
H23 H 0.2329 0.3420 0.6776 0.050 Uiso 1 1 calc R . .
C24 C 0.2698(2) 0.4403(10) 0.7039(6) 0.042(3) Uani 1 1 d . . .
H24 H 0.2710 0.4214 0.7604 0.050 Uiso 1 1 calc R . .
C25 C 0.29013(18) 0.5155(9) 0.6713(5) 0.029(2) Uani 1 1 d . . .
H25 H 0.3050 0.5503 0.7068 0.035 Uiso 1 1 calc R . .
C26 C 0.28731(18) 0.8900(9) 0.6073(5) 0.0249(19) Uani 1 1 d . . .
H26 H 0.2747 0.8379 0.5725 0.030 Uiso 1 1 calc R . .
C27 C 0.2774(2) 1.0036(10) 0.6469(6) 0.040(3) Uani 1 1 d . . .
H27 H 0.2584 1.0305 0.6381 0.048 Uiso 1 1 calc R . .
C28 C 0.2956(2) 1.0778(10) 0.7001(5) 0.038(2) Uani 1 1 d . . .
H28 H 0.2893 1.1552 0.7289 0.046 Uiso 1 1 calc R . .
C29 C 0.3227(2) 1.0364(9) 0.7098(5) 0.031(2) Uani 1 1 d . . .
H29 H 0.3357 1.0854 0.7452 0.037 Uiso 1 1 calc R . .
C30 C 0.33122(18) 0.9224(8) 0.6677(4) 0.0225(18) Uani 1 1 d . . .
H30 H 0.3501 0.8934 0.6757 0.027 Uiso 1 1 calc R . .
N7 N 0.5000 1.0630(12) 0.2500 0.057(4) Uani 1 2 d S . .
C31 C 0.5086(2) 0.9903(11) 0.1894(6) 0.044(3) Uani 1 1 d . . .
H31 H 0.5145 1.0396 0.1441 0.053 Uiso 1 1 calc R . .
C32 C 0.5096(2) 0.8504(12) 0.1869(6) 0.050(3) Uani 1 1 d . . .
H32 H 0.5168 0.8042 0.1423 0.060 Uiso 1 1 calc R . .
C33 C 0.5000 0.7764(15) 0.2500 0.047(4) Uani 1 2 d S . .
H33 H 0.5000 0.6782 0.2500 0.057 Uiso 1 2 calc SR . .

loop_
_atom_site_aniso_label
_atom_site_aniso_U_11
_atom_site_aniso_U_22
_atom_site_aniso_U_33
_atom_site_aniso_U_23
_atom_site_aniso_U_13
_atom_site_aniso_U_12
Ho1 0.02187(19) 0.01609(18) 0.01125(17) -0.00039(14) 0.00155(14) -0.00112(15)
Ho2 0.02307(19) 0.01860(19) 0.01113(17) 0.00089(14) 0.00084(14) -0.00002(15)
Se1 0.0226(4) 0.0218(4) 0.0117(4) 0.0026(3) 0.0009(3) -0.0020(3)
Se2 0.0291(4) 0.0177(4) 0.0145(4) 0.0023(3) 0.0027(3) -0.0004(3)
Se3 0.0280(4) 0.0217(4) 0.0121(4) -0.0006(3) 0.0040(3) -0.0011(3)
Br1 0.0254(4) 0.0277(4) 0.0184(4) -0.0001(3) 0.0047(3) -0.0038(3)
Br2 0.0377(5) 0.0324(5) 0.0155(4) 0.0026(3) -0.0043(4) 0.0066(4)
N1 0.033(4) 0.022(4) 0.015(3) 0.001(3) 0.002(3) 0.000(3)
N2 0.025(4) 0.022(4) 0.020(4) -0.006(3) 0.001(3) -0.006(3)
N3 0.027(4) 0.018(3) 0.016(3) 0.003(3) 0.000(3) 0.002(3)
N4 0.026(4) 0.017(3) 0.011(3) 0.001(3) 0.001(3) -0.002(3)
N5 0.025(4) 0.031(4) 0.022(4) 0.002(3) -0.003(3) 0.002(3)
N6 0.028(4) 0.023(4) 0.014(3) 0.008(3) 0.003(3) 0.003(3)
C1 0.046(6) 0.026(5) 0.029(5) -0.013(4) 0.016(4) -0.013(4)
C2 0.078(8) 0.034(6) 0.028(6) -0.011(4) 0.008(5) -0.015(5)
C3 0.068(7) 0.033(5) 0.030(5) -0.020(4) 0.022(5) -0.004(5)
C4 0.041(6) 0.041(6) 0.017(4) -0.011(4) 0.005(4) -0.003(4)
C5 0.028(5) 0.023(4) 0.020(4) 0.000(3) 0.006(4) 0.002(4)
C6 0.028(5) 0.037(5) 0.017(4) 0.005(4) 0.000(4) -0.007(4)
C7 0.032(5) 0.043(6) 0.022(5) 0.001(4) 0.003(4) -0.012(4)
C8 0.030(5) 0.040(5) 0.014(4) -0.003(4) -0.004(4) 0.005(4)
C9 0.021(4) 0.041(5) 0.019(4) 0.006(4) 0.001(4) -0.002(4)
C10 0.031(5) 0.025(4) 0.014(4) 0.009(3) 0.001(3) -0.012(4)
C11 0.033(5) 0.025(4) 0.024(5) 0.001(4) 0.001(4) 0.002(4)
C12 0.033(5) 0.044(6) 0.030(5) 0.004(4) 0.016(4) 0.013(5)
C13 0.062(7) 0.021(5) 0.028(5) 0.002(4) 0.022(5) 0.008(5)
C14 0.061(7) 0.028(5) 0.027(5) -0.004(4) 0.001(5) -0.004(5)
C15 0.029(5) 0.026(5) 0.037(5) -0.004(4) -0.006(4) -0.005(4)
C16 0.032(5) 0.020(4) 0.018(4) 0.006(3) 0.002(4) -0.004(4)
C17 0.029(5) 0.029(5) 0.016(4) -0.009(4) -0.003(4) -0.004(4)
C18 0.029(5) 0.022(4) 0.026(5) -0.007(4) 0.002(4) -0.004(4)
C19 0.028(5) 0.029(5) 0.022(4) 0.007(4) 0.003(4) -0.003(4)
C20 0.026(4) 0.019(4) 0.011(4) -0.001(3) 0.004(3) -0.005(3)
C21 0.029(5) 0.038(5) 0.023(5) 0.005(4) 0.008(4) -0.001(4)
C22 0.032(5) 0.034(5) 0.036(6) -0.001(4) -0.009(4) -0.012(4)
C23 0.019(5) 0.051(6) 0.054(7) 0.018(5) 0.005(5) -0.005(4)
C24 0.037(6) 0.051(6) 0.039(6) 0.016(5) 0.011(5) 0.001(5)
C25 0.025(5) 0.044(6) 0.019(4) -0.003(4) 0.002(4) 0.002(4)
C26 0.030(5) 0.032(5) 0.012(4) 0.003(3) -0.001(4) 0.006(4)
C27 0.035(5) 0.055(7) 0.029(5) -0.005(5) 0.003(4) 0.027(5)
C28 0.055(7) 0.040(6) 0.018(5) -0.003(4) 0.000(4) 0.018(5)
C29 0.052(6) 0.031(5) 0.008(4) 0.001(3) -0.004(4) 0.006(4)
C30 0.030(5) 0.031(5) 0.006(4) 0.006(3) -0.002(3) 0.003(4)
N7 0.088(11) 0.035(7) 0.053(9) 0.000 0.043(8) 0.000
C31 0.049(6) 0.043(6) 0.039(6) 0.013(5) -0.004(5) 0.004(5)
C32 0.054(7) 0.060(8) 0.035(6) -0.012(5) 0.000(5) 0.015(6)
C33 0.065(11) 0.030(8) 0.046(10) 0.000 -0.003(8) 0.000

loop_
_atom_type_symbol
_atom_type_description
_atom_type_scat_dispersion_real
_atom_type_scat_dispersion_imag
_atom_type_scat_source
C C 0.0033 0.0016 'International Tables Vol C Tables 4.2.6.8 and 6.1.1.4'
H H 0.0000 0.0000 'International Tables Vol C Tables 4.2.6.8 and 6.1.1.4'
N N 0.0061 0.0033 'International Tables Vol C Tables 4.2.6.8 and 6.1.1.4'
Se Se -0.0929 2.2259 'International Tables Vol C Tables 4.2.6.8 and 6.1.1.4'
Br Br -0.2901 2.4595 'International Tables Vol C Tables 4.2.6.8 and 6.1.1.4'
Ho Ho -0.2175 4.6783 'International Tables Vol C Tables 4.2.6.8 and 6.1.1.4'

loop_
_geom_angle_atom_site_label_1
_geom_angle_atom_site_label_2
_geom_angle_atom_site_label_3
_geom_angle
_geom_angle_site_symmetry_1
_geom_angle_site_symmetry_3
_geom_angle_publ_flag
N1 Ho1 N2 74.7(2) . . ?
N1 Ho1 N3 151.6(2) . . ?
N2 Ho1 N3 77.5(2) . . ?
N1 Ho1 Se1 93.16(16) . . ?
N2 Ho1 Se1 87.78(15) . . ?
N3 Ho1 Se1 91.80(15) . . ?
N1 Ho1 Br1 87.40(16) . . ?
N2 Ho1 Br1 89.49(15) . . ?
N3 Ho1 Br1 86.32(15) . . ?
Se1 Ho1 Br1 176.96(3) . . ?
N1 Ho1 Se3 127.12(15) . . ?
N2 Ho1 Se3 158.12(15) . . ?
N3 Ho1 Se3 80.81(15) . . ?
Se1 Ho1 Se3 89.86(2) . . ?
Br1 Ho1 Se3 92.19(2) . . ?
N1 Ho1 Se2 79.22(15) . . ?
N2 Ho1 Se2 153.65(15) . . ?
N3 Ho1 Se2 128.78(15) . . ?
Se1 Ho1 Se2 89.65(3) . . ?
Br1 Ho1 Se2 93.39(3) . . ?
Se3 Ho1 Se2 47.99(2) . . ?
N4 Ho2 N5 74.6(2) . . ?
N4 Ho2 N6 152.1(2) . . ?
N5 Ho2 N6 77.9(2) . . ?
N4 Ho2 Se1 92.52(14) . . ?
N5 Ho2 Se1 87.43(15) . . ?
N6 Ho2 Se1 90.73(14) . . ?
N4 Ho2 Br2 87.15(14) . . ?
N5 Ho2 Br2 86.12(16) . . ?
N6 Ho2 Br2 86.52(15) . . ?
Se1 Ho2 Br2 173.39(3) . . ?
N4 Ho2 Se3 78.54(15) . . ?
N5 Ho2 Se3 152.97(16) . . ?
N6 Ho2 Se3 129.11(15) . . ?
Se1 Ho2 Se3 90.71(3) . . ?
Br2 Ho2 Se3 95.69(3) . . ?
N4 Ho2 Se2 126.93(15) . . ?
N5 Ho2 Se2 158.43(16) . . ?
N6 Ho2 Se2 80.70(15) . . ?
Se1 Ho2 Se2 90.27(2) . . ?
Br2 Ho2 Se2 95.21(3) . . ?
Se3 Ho2 Se2 48.43(2) . . ?
Ho2 Se1 Ho1 87.98(2) . . ?
Se3 Se2 Ho2 65.46(3) . . ?
Se3 Se2 Ho1 65.92(3) . . ?
Ho2 Se2 Ho1 81.71(2) . . ?
Se2 Se3 Ho2 66.11(3) . . ?
Se2 Se3 Ho1 66.09(3) . . ?
Ho2 Se3 Ho1 82.03(2) . . ?
C1 N1 C5 117.8(7) . . ?
C1 N1 Ho1 121.3(5) . . ?
C5 N1 Ho1 120.3(5) . . ?
C10 N2 C6 116.9(7) . . ?
C10 N2 Ho1 122.2(5) . . ?
C6 N2 Ho1 120.6(5) . . ?
C11 N3 C15 116.4(7) . . ?
C11 N3 Ho1 124.6(5) . . ?
C15 N3 Ho1 118.6(5) . . ?
C20 N4 C16 116.4(6) . . ?
C20 N4 Ho2 121.1(5) . . ?
C16 N4 Ho2 122.2(5) . . ?
C25 N5 C21 115.8(8) . . ?
C25 N5 Ho2 121.5(6) . . ?
C21 N5 Ho2 122.2(6) . . ?
C26 N6 C30 118.0(7) . . ?
C26 N6 Ho2 122.3(6) . . ?
C30 N6 Ho2 119.6(5) . . ?
N1 C1 C2 122.8(8) . . ?
C1 C2 C3 119.4(9) . . ?
C2 C3 C4 118.6(8) . . ?
C3 C4 C5 118.6(8) . . ?
N1 C5 C4 122.7(8) . . ?
N2 C6 C7 123.7(8) . . ?
C6 C7 C8 119.2(8) . . ?
C9 C8 C7 117.6(8) . . ?
C8 C9 C10 119.4(8) . . ?
N2 C10 C9 123.1(8) . . ?
N3 C11 C12 123.7(8) . . ?
C13 C12 C11 118.6(8) . . ?
C12 C13 C14 119.2(8) . . ?
C13 C14 C15 119.3(9) . . ?
N3 C15 C14 122.8(9) . . ?
N4 C16 C17 123.5(7) . . ?
C18 C17 C16 119.3(8) . . ?
C17 C18 C19 118.3(8) . . ?
C20 C19 C18 119.1(7) . . ?
N4 C20 C19 123.4(7) . . ?
N5 C21 C22 124.2(8) . . ?
C21 C22 C23 118.8(8) . . ?
C24 C23 C22 117.2(9) . . ?
C25 C24 C23 120.2(9) . . ?
N5 C25 C24 123.8(9) . . ?
N6 C26 C27 122.6(8) . . ?
C26 C27 C28 119.0(8) . . ?
C29 C28 C27 118.3(8) . . ?
C28 C29 C30 119.4(9) . . ?
N6 C30 C29 122.5(8) . . ?
C31 N7 C31 115.5(13) . 2_655 ?
N7 C31 C32 124.8(11) . . ?
C31 C32 C33 118.8(11) . . ?
C32 C33 C32 117.3(14) . 2_655 ?

loop_
_geom_bond_atom_site_label_1
_geom_bond_atom_site_label_2
_geom_bond_distance
_geom_bond_site_symmetry_2
_geom_bond_publ_flag
Ho1 N1 2.486(7) . ?
Ho1 N2 2.502(7) . ?
Ho1 N3 2.507(6) . ?
Ho1 Se1 2.7344(9) . ?
Ho1 Br1 2.8411(9) . ?
Ho1 Se3 2.9034(9) . ?
Ho1 Se2 2.9074(9) . ?
Ho2 N4 2.518(6) . ?
Ho2 N5 2.542(7) . ?
Ho2 N6 2.541(7) . ?
Ho2 Se1 2.7237(8) . ?
Ho2 Br2 2.8151(9) . ?
Ho2 Se3 2.8731(9) . ?
Ho2 Se2 2.8879(9) . ?
Se2 Se3 2.3630(11) . ?
N1 C1 1.324(10) . ?
N1 C5 1.352(10) . ?
N2 C10 1.329(9) . ?
N2 C6 1.345(10) . ?
N3 C11 1.323(10) . ?
N3 C15 1.349(10) . ?
N4 C20 1.343(9) . ?
N4 C16 1.344(10) . ?
N5 C25 1.332(10) . ?
N5 C21 1.338(10) . ?
N6 C26 1.323(10) . ?
N6 C30 1.344(10) . ?
C1 C2 1.378(12) . ?
C2 C3 1.381(13) . ?
C3 C4 1.382(13) . ?
C4 C5 1.381(11) . ?
C6 C7 1.361(12) . ?
C7 C8 1.393(12) . ?
C8 C9 1.374(11) . ?
C9 C10 1.387(11) . ?
C11 C12 1.395(12) . ?
C12 C13 1.356(13) . ?
C13 C14 1.358(13) . ?
C14 C15 1.383(12) . ?
C16 C17 1.390(11) . ?
C17 C18 1.367(11) . ?
C18 C19 1.389(11) . ?
C19 C20 1.384(11) . ?
C21 C22 1.371(12) . ?
C22 C23 1.389(13) . ?
C23 C24 1.366(13) . ?
C24 C25 1.363(12) . ?
C26 C27 1.384(12) . ?
C27 C28 1.393(13) . ?
C28 C29 1.362(12) . ?
C29 C30 1.383(11) . ?
N7 C31 1.318(12) . ?
N7 C31 1.318(12) 2_655 ?
C31 C32 1.355(14) . ?
C32 C33 1.375(13) . ?
C33 C32 1.375(13) 2_655 ?

loop_
_geom_torsion_atom_site_label_1
_geom_torsion_atom_site_label_2
_geom_torsion_atom_site_label_3
_geom_torsion_atom_site_label_4
_geom_torsion
_geom_torsion_site_symmetry_1
_geom_torsion_site_symmetry_2
_geom_torsion_site_symmetry_3
_geom_torsion_site_symmetry_4
_geom_torsion_publ_flag
N4 Ho2 Se1 Ho1 102.21(15) . . . . ?
N5 Ho2 Se1 Ho1 176.67(16) . . . . ?
N6 Ho2 Se1 Ho1 -105.49(15) . . . . ?
Br2 Ho2 Se1 Ho1 -170.9(2) . . . . ?
Se3 Ho2 Se1 Ho1 23.65(2) . . . . ?
Se2 Ho2 Se1 Ho1 -24.79(2) . . . . ?
N1 Ho1 Se1 Ho2 103.79(15) . . . . ?
N2 Ho1 Se1 Ho2 178.38(15) . . . . ?
N3 Ho1 Se1 Ho2 -104.18(15) . . . . ?
Br1 Ho1 Se1 Ho2 -155.8(5) . . . . ?
Se3 Ho1 Se1 Ho2 -23.38(2) . . . . ?
Se2 Ho1 Se1 Ho2 24.61(2) . . . . ?
N4 Ho2 Se2 Se3 -2.64(18) . . . . ?
N5 Ho2 Se2 Se3 174.4(4) . . . . ?
N6 Ho2 Se2 Se3 -178.59(15) . . . . ?
Se1 Ho2 Se2 Se3 90.71(3) . . . . ?
Br2 Ho2 Se2 Se3 -92.99(3) . . . . ?
N4 Ho2 Se2 Ho1 -69.89(18) . . . . ?
N5 Ho2 Se2 Ho1 107.1(4) . . . . ?
N6 Ho2 Se2 Ho1 114.16(15) . . . . ?
Se1 Ho2 Se2 Ho1 23.47(2) . . . . ?
Br2 Ho2 Se2 Ho1 -160.23(2) . . . . ?
Se3 Ho2 Se2 Ho1 -67.25(3) . . . . ?
N1 Ho1 Se2 Se3 176.59(16) . . . . ?
N2 Ho1 Se2 Se3 -174.4(3) . . . . ?
N3 Ho1 Se2 Se3 1.9(2) . . . . ?
Se1 Ho1 Se2 Se3 -90.13(3) . . . . ?
Br1 Ho1 Se2 Se3 89.90(3) . . . . ?
N1 Ho1 Se2 Ho2 -116.65(16) . . . . ?
N2 Ho1 Se2 Ho2 -107.7(3) . . . . ?
N3 Ho1 Se2 Ho2 68.66(19) . . . . ?
Se1 Ho1 Se2 Ho2 -23.37(2) . . . . ?
Br1 Ho1 Se2 Ho2 156.65(2) . . . . ?
Se3 Ho1 Se2 Ho2 66.76(3) . . . . ?
Ho1 Se2 Se3 Ho2 91.74(2) . . . . ?
Ho2 Se2 Se3 Ho1 -91.74(2) . . . . ?
N4 Ho2 Se3 Se2 177.85(15) . . . . ?
N5 Ho2 Se3 Se2 -175.5(3) . . . . ?
N6 Ho2 Se3 Se2 1.79(19) . . . . ?
Se1 Ho2 Se3 Se2 -89.73(3) . . . . ?
Br2 Ho2 Se3 Se2 91.93(3) . . . . ?
N4 Ho2 Se3 Ho1 -114.83(14) . . . . ?
N5 Ho2 Se3 Ho1 -108.1(3) . . . . ?
N6 Ho2 Se3 Ho1 69.12(19) . . . . ?
Se1 Ho2 Se3 Ho1 -22.41(2) . . . . ?
Br2 Ho2 Se3 Ho1 159.26(2) . . . . ?
Se2 Ho2 Se3 Ho1 67.32(3) . . . . ?
N1 Ho1 Se3 Se2 -4.2(2) . . . . ?
N2 Ho1 Se3 Se2 173.3(4) . . . . ?
N3 Ho1 Se3 Se2 -178.50(15) . . . . ?
Se1 Ho1 Se3 Se2 89.66(3) . . . . ?
Br1 Ho1 Se3 Se2 -92.59(3) . . . . ?
N1 Ho1 Se3 Ho2 -71.5(2) . . . . ?
N2 Ho1 Se3 Ho2 106.0(4) . . . . ?
N3 Ho1 Se3 Ho2 114.16(15) . . . . ?
Se1 Ho1 Se3 Ho2 22.31(2) . . . . ?
Br1 Ho1 Se3 Ho2 -159.93(2) . . . . ?
Se2 Ho1 Se3 Ho2 -67.34(3) . . . . ?
N2 Ho1 N1 C1 121.6(7) . . . . ?
N3 Ho1 N1 C1 108.8(7) . . . . ?
Se1 Ho1 N1 C1 -151.5(7) . . . . ?
Br1 Ho1 N1 C1 31.4(7) . . . . ?
Se3 Ho1 N1 C1 -59.3(7) . . . . ?
Se2 Ho1 N1 C1 -62.5(7) . . . . ?
N2 Ho1 N1 C5 -66.7(6) . . . . ?
N3 Ho1 N1 C5 -79.6(8) . . . . ?
Se1 Ho1 N1 C5 20.1(6) . . . . ?
Br1 Ho1 N1 C5 -156.9(6) . . . . ?
Se3 Ho1 N1 C5 112.3(6) . . . . ?
Se2 Ho1 N1 C5 109.2(6) . . . . ?
N1 Ho1 N2 C10 120.1(7) . . . . ?
N3 Ho1 N2 C10 -66.2(6) . . . . ?
Se1 Ho1 N2 C10 26.2(6) . . . . ?
Br1 Ho1 N2 C10 -152.5(6) . . . . ?
Se3 Ho1 N2 C10 -57.9(9) . . . . ?
Se2 Ho1 N2 C10 110.9(6) . . . . ?
N1 Ho1 N2 C6 -53.6(6) . . . . ?
N3 Ho1 N2 C6 120.2(6) . . . . ?
Se1 Ho1 N2 C6 -147.4(6) . . . . ?
Br1 Ho1 N2 C6 33.9(6) . . . . ?
Se3 Ho1 N2 C6 128.5(5) . . . . ?
Se2 Ho1 N2 C6 -62.7(8) . . . . ?
N1 Ho1 N3 C11 -48.2(9) . . . . ?
N2 Ho1 N3 C11 -60.8(6) . . . . ?
Se1 Ho1 N3 C11 -148.2(6) . . . . ?
Br1 Ho1 N3 C11 29.4(6) . . . . ?
Se3 Ho1 N3 C11 122.3(6) . . . . ?
Se2 Ho1 N3 C11 120.8(6) . . . . ?
N1 Ho1 N3 C15 139.3(6) . . . . ?
N2 Ho1 N3 C15 126.6(6) . . . . ?
Se1 Ho1 N3 C15 39.2(6) . . . . ?
Br1 Ho1 N3 C15 -143.1(6) . . . . ?
Se3 Ho1 N3 C15 -50.3(6) . . . . ?
Se2 Ho1 N3 C15 -51.8(6) . . . . ?
N5 Ho2 N4 C20 -53.3(6) . . . . ?
N6 Ho2 N4 C20 -63.1(8) . . . . ?
Se1 Ho2 N4 C20 33.3(6) . . . . ?
Br2 Ho2 N4 C20 -140.1(6) . . . . ?
Se3 Ho2 N4 C20 123.5(6) . . . . ?
Se2 Ho2 N4 C20 125.5(5) . . . . ?
N5 Ho2 N4 C16 132.2(6) . . . . ?
N6 Ho2 N4 C16 122.5(6) . . . . ?
Se1 Ho2 N4 C16 -141.2(6) . . . . ?
Br2 Ho2 N4 C16 45.4(6) . . . . ?
Se3 Ho2 N4 C16 -51.0(6) . . . . ?
Se2 Ho2 N4 C16 -48.9(7) . . . . ?
N4 Ho2 N5 C25 115.0(7) . . . . ?
N6 Ho2 N5 C25 -69.7(6) . . . . ?
Se1 Ho2 N5 C25 21.6(6) . . . . ?
Br2 Ho2 N5 C25 -156.9(6) . . . . ?
Se3 Ho2 N5 C25 108.2(6) . . . . ?
Se2 Ho2 N5 C25 -62.6(8) . . . . ?
N4 Ho2 N5 C21 -56.9(6) . . . . ?
N6 Ho2 N5 C21 118.5(7) . . . . ?
Se1 Ho2 N5 C21 -150.2(6) . . . . ?
Br2 Ho2 N5 C21 31.2(6) . . . . ?
Se3 Ho2 N5 C21 -63.7(8) . . . . ?
Se2 Ho2 N5 C21 125.5(6) . . . . ?
N4 Ho2 N6 C26 -42.0(8) . . . . ?
N5 Ho2 N6 C26 -51.6(6) . . . . ?
Se1 Ho2 N6 C26 -138.8(6) . . . . ?
Br2 Ho2 N6 C26 35.2(6) . . . . ?
Se3 Ho2 N6 C26 129.7(5) . . . . ?
Se2 Ho2 N6 C26 131.0(6) . . . . ?
N4 Ho2 N6 C30 140.3(5) . . . . ?
N5 Ho2 N6 C30 130.8(6) . . . . ?
Se1 Ho2 N6 C30 43.6(5) . . . . ?
Br2 Ho2 N6 C30 -142.5(5) . . . . ?
Se3 Ho2 N6 C30 -48.0(6) . . . . ?
Se2 Ho2 N6 C30 -46.6(5) . . . . ?
C5 N1 C1 C2 -3.1(14) . . . . ?
Ho1 N1 C1 C2 168.8(8) . . . . ?
N1 C1 C2 C3 1.5(17) . . . . ?
C1 C2 C3 C4 0.0(17) . . . . ?
C2 C3 C4 C5 0.2(15) . . . . ?
C1 N1 C5 C4 3.2(13) . . . . ?
Ho1 N1 C5 C4 -168.7(7) . . . . ?
C3 C4 C5 N1 -1.8(14) . . . . ?
C10 N2 C6 C7 1.3(13) . . . . ?
Ho1 N2 C6 C7 175.2(7) . . . . ?
N2 C6 C7 C8 3.0(14) . . . . ?
C6 C7 C8 C9 -4.7(13) . . . . ?
C7 C8 C9 C10 2.4(13) . . . . ?
C6 N2 C10 C9 -3.8(12) . . . . ?
Ho1 N2 C10 C9 -177.6(6) . . . . ?
C8 C9 C10 N2 2.0(13) . . . . ?
C15 N3 C11 C12 1.6(12) . . . . ?
Ho1 N3 C11 C12 -171.1(6) . . . . ?
N3 C11 C12 C13 -1.7(13) . . . . ?
C11 C12 C13 C14 1.1(13) . . . . ?
C12 C13 C14 C15 -0.6(14) . . . . ?
C11 N3 C15 C14 -1.1(13) . . . . ?
Ho1 N3 C15 C14 172.1(7) . . . . ?
C13 C14 C15 N3 0.6(14) . . . . ?
C20 N4 C16 C17 0.2(12) . . . . ?
Ho2 N4 C16 C17 174.9(6) . . . . ?
N4 C16 C17 C18 0.9(13) . . . . ?
C16 C17 C18 C19 -1.6(12) . . . . ?
C17 C18 C19 C20 1.3(12) . . . . ?
C16 N4 C20 C19 -0.6(12) . . . . ?
Ho2 N4 C20 C19 -175.3(6) . . . . ?
C18 C19 C20 N4 -0.2(13) . . . . ?
C25 N5 C21 C22 -0.9(13) . . . . ?
Ho2 N5 C21 C22 171.4(7) . . . . ?
N5 C21 C22 C23 1.1(15) . . . . ?
C21 C22 C23 C24 -1.7(15) . . . . ?
C22 C23 C24 C25 2.2(15) . . . . ?
C21 N5 C25 C24 1.4(13) . . . . ?
Ho2 N5 C25 C24 -171.0(7) . . . . ?
C23 C24 C25 N5 -2.1(15) . . . . ?
C30 N6 C26 C27 2.5(12) . . . . ?
Ho2 N6 C26 C27 -175.2(7) . . . . ?
N6 C26 C27 C28 -2.1(14) . . . . ?
C26 C27 C28 C29 1.1(14) . . . . ?
C27 C28 C29 C30 -0.6(13) . . . . ?
C26 N6 C30 C29 -2.0(11) . . . . ?
Ho2 N6 C30 C29 175.7(6) . . . . ?
C28 C29 C30 N6 1.1(13) . . . . ?
C31 N7 C31 C32 -1.4(8) 2_655 . . . ?
N7 C31 C32 C33 2.8(16) . . . . ?
C31 C32 C33 C32 -1.3(7) . . . 2_655 ?
